data_7213688
loop_
_publ_author_name
'Carter, Korey P.'
'Pope, Simon J. A.'
'Cahill, Christopher L.'

_publ_section_title
;
 A series of Ln-p-chlorobenzoic acid--terpyridine complexes: lanthanide
 contraction effects, supramolecular interactions and luminescent behavior
;
_journal_issue 10
_journal_name_full CrystEngComm
_journal_page_first 1873
_journal_paper_doi 10.1039/c3ce42267d
_journal_volume 16
_journal_year 2014
_chemical_formula_sum 'C36 H25 Cl3 N3 O7 Tb'
_chemical_formula_weight 876.86
_space_group_crystal_system triclinic
_space_group_IT_number 2
_space_group_name_Hall '-P 1'
_space_group_name_H-M_alt 'P -1'
_symmetry_cell_setting triclinic
_symmetry_Int_Tables_number 2
_symmetry_space_group_name_Hall '-P 1'
_symmetry_space_group_name_H-M 'P -1'
_atom_sites_solution_hydrogens mixed
_audit_creation_method SHELXL-2013
_cell_angle_alpha 100.221(5)
_cell_angle_beta 97.912(5)
_cell_angle_gamma 92.257(5)
_cell_formula_units_Z 2
_cell_length_a 8.684(5)
_cell_length_b 13.130(5)
_cell_length_c 14.770(5)
_cell_measurement_reflns_used 44103
_cell_measurement_temperature 100(2)
_cell_measurement_theta_max 54.441
_cell_measurement_theta_min 4.746
_cell_volume 1638.1(13)
_computing_cell_refinement 'SAINT, Bruker-AXS'
_computing_data_collection 'APEX, Bruker-AXS'
_computing_data_reduction 'SAINT, Bruker-AXS'
_computing_molecular_graphics 'Crystal Maker (Palmer, 2009)'
_computing_publication_material 'WINGX (Farrugia, 2012)'
_computing_structure_refinement 'SHELXL-2013 (Sheldrick, 2013)'
_computing_structure_solution 'SHELXS-2013 (Sheldrick, 2013)'
_diffrn_ambient_temperature 100(2)
_diffrn_measured_fraction_theta_full 1.000
_diffrn_measured_fraction_theta_max 0.972
_diffrn_measurement_device_type 'Bruker APEX II CCD'
_diffrn_measurement_method 'omega scans'
_diffrn_radiation_probe x-ray
_diffrn_radiation_type MoK\a
_diffrn_radiation_wavelength 0.71073
_diffrn_reflns_av_unetI/netI 0.0520
_diffrn_reflns_Laue_measured_fraction_full 1.000
_diffrn_reflns_Laue_measured_fraction_max 0.972
_diffrn_reflns_number 44101
_diffrn_reflns_point_group_measured_fraction_full 1.000
_diffrn_reflns_point_group_measured_fraction_max 0.972
_diffrn_reflns_theta_full 25.500
_diffrn_reflns_theta_max 29.566
_diffrn_reflns_theta_min 1.416
_diffrn_source 'fine-focus sealed tube'
_exptl_absorpt_coefficient_mu 2.460
_exptl_absorpt_correction_T_max 0.7459
_exptl_absorpt_correction_T_min 0.6053
_exptl_absorpt_correction_type empirical
_exptl_absorpt_process_details 'TWINABS, Bruker-AXS (2008)'
_exptl_crystal_colour Colorless
_exptl_crystal_density_diffrn 1.778
_exptl_crystal_description Plate
_exptl_crystal_F_000 868
_exptl_crystal_recrystallization_method Hydrothermal
_exptl_crystal_size_max 0.16
_exptl_crystal_size_mid 0.13
_exptl_crystal_size_min 0.09
_refine_diff_density_max 1.306
_refine_diff_density_min -1.254
_refine_diff_density_rms 0.148
_refine_ls_extinction_method none
_refine_ls_goodness_of_fit_ref 1.078
_refine_ls_hydrogen_treatment mixed
_refine_ls_matrix_type full
_refine_ls_number_parameters 459
_refine_ls_number_reflns 8909
_refine_ls_number_restraints 2
_refine_ls_restrained_S_all 1.079
_refine_ls_R_factor_all 0.0493
_refine_ls_R_factor_gt 0.0368
_refine_ls_shift/su_max 0.002
_refine_ls_shift/su_mean 0.000
_refine_ls_structure_factor_coef Fsqd
_refine_ls_weighting_details 'w=1/[\s^2^(Fo^2^)+(0.0381P)^2^+0.7663P] where P=(Fo^2^+2Fc^2^)/3'
_refine_ls_weighting_scheme calc
_refine_ls_wR_factor_gt 0.0784
_refine_ls_wR_factor_ref 0.0817
_reflns_Friedel_coverage 0.000
_reflns_number_gt 7553
_reflns_number_total 8909
_reflns_threshold_expression 'I > 2\s(I)'
_cod_data_source_file c3ce42267d.txt
_cod_data_source_block Compound_6
_cod_database_code 7213688
_shelx_space_group_comment
;
The symmetry employed for this shelxl refinement is uniquely defined
by the following loop, which should always be used as a source of
symmetry information in preference to the above space-group names.
They are only intended as comments.
;
_shelxl_version_number 2013-4

loop_
_space_group_symop_operation_xyz
'x, y, z'
'-x, -y, -z'

loop_
_atom_site_label
_atom_site_type_symbol
_atom_site_fract_x
_atom_site_fract_y
_atom_site_fract_z
_atom_site_U_iso_or_equiv
_atom_site_adp_type
_atom_site_occupancy
_atom_site_site_symmetry_order
_atom_site_calc_flag
_atom_site_refinement_flags_posn
_atom_site_refinement_flags_adp
Tb1 Tb 0.56365(2) 0.51308(2) 0.70140(2) 0.01322(5) Uani 1 1 d . .
O6 O 0.8491(3) 0.58113(19) 0.50060(16) 0.0217(5) Uani 1 1 d . .
O4 O 0.4068(3) 0.34854(18) 0.66069(15) 0.0176(5) Uani 1 1 d . .
O1 O 0.7120(3) 0.62478(17) 0.84363(16) 0.0168(5) Uani 1 1 d . .
O3 O 0.5620(3) 0.37594(18) 0.56040(15) 0.0171(5) Uani 1 1 d . .
OW1 O 0.3681(3) 0.55931(18) 0.59170(16) 0.0163(5) Uani 1 1 d D .
O2 O 0.5378(3) 0.69773(18) 0.75653(16) 0.0178(5) Uani 1 1 d . .
C16 C 0.6418(4) 0.7034(2) 0.8252(2) 0.0167(6) Uani 1 1 d . .
N1 N 0.7943(3) 0.4039(2) 0.72676(18) 0.0148(5) Uani 1 1 d . .
O5 O 0.7312(3) 0.59523(18) 0.62743(16) 0.0192(5) Uani 1 1 d . .
C23 C 0.4608(4) 0.3191(2) 0.5864(2) 0.0149(6) Uani 1 1 d . .
N3 N 0.3395(3) 0.5379(2) 0.79712(18) 0.0147(5) Uani 1 1 d . .
C24 C 0.4059(4) 0.2155(2) 0.5275(2) 0.0161(6) Uani 1 1 d . .
N2 N 0.5710(3) 0.4139(2) 0.83788(18) 0.0138(5) Uani 1 1 d . .
C17 C 0.6841(4) 0.8072(3) 0.8867(2) 0.0191(7) Uani 1 1 d . .
C14 C 0.1016(4) 0.6169(3) 0.8226(2) 0.0214(7) Uani 1 1 d . .
H14 H 0.0248 0.6596 0.8044 0.026 Uiso 1 1 calc R U
C1 C 0.9057(4) 0.4030(3) 0.6721(2) 0.0168(6) Uani 1 1 d . .
H1 H 0.8922 0.4397 0.6235 0.020 Uiso 1 1 calc R U
C10 C 0.4498(4) 0.4154(2) 0.8864(2) 0.0154(6) Uani 1 1 d . .
C32 C 0.8742(4) 0.7965(3) 0.6899(2) 0.0190(7) Uani 1 1 d . .
H32 H 0.7823 0.7813 0.7120 0.023 Uiso 1 1 calc R U
C5 C 0.8106(4) 0.3477(2) 0.7949(2) 0.0153(6) Uani 1 1 d . .
C12 C 0.2073(4) 0.5033(3) 0.9212(2) 0.0191(7) Uani 1 1 d . .
H12 H 0.2042 0.4709 0.9721 0.023 Uiso 1 1 calc R U
C13 C 0.0915(4) 0.5673(3) 0.8970(2) 0.0217(7) Uani 1 1 d . .
H13 H 0.0081 0.5768 0.9302 0.026 Uiso 1 1 calc R U
C15 C 0.2283(4) 0.6014(3) 0.7764(2) 0.0172(6) Uani 1 1 d . .
H15 H 0.2372 0.6369 0.7281 0.021 Uiso 1 1 calc R U
C6 C 0.6798(4) 0.3464(2) 0.8502(2) 0.0153(6) Uani 1 1 d . .
C30 C 0.8272(4) 0.6264(3) 0.5782(2) 0.0160(6) Uani 1 1 d . .
C31 C 0.9226(4) 0.7260(3) 0.6197(2) 0.0161(6) Uani 1 1 d . .
C18 C 0.8064(4) 0.8220(3) 0.9583(2) 0.0218(7) Uani 1 1 d . .
H18 H 0.8659 0.7666 0.9685 0.026 Uiso 1 1 calc R U
C19 C 0.8427(4) 0.9178(3) 1.0155(2) 0.0229(7) Uani 1 1 d . .
H19 H 0.9248 0.9272 1.0643 0.027 Uiso 1 1 calc R U
C20 C 0.7535(4) 0.9993(3) 0.9981(3) 0.0233(7) Uani 1 1 d . .
C4 C 0.9430(4) 0.2934(3) 0.8119(2) 0.0188(7) Uani 1 1 d . .
H4 H 0.9536 0.2560 0.8601 0.023 Uiso 1 1 calc R U
C21 C 0.6321(4) 0.9877(3) 0.9254(2) 0.0241(8) Uani 1 1 d . .
H21 H 0.5750 1.0438 0.9142 0.029 Uiso 1 1 calc R U
C9 C 0.4369(4) 0.3494(3) 0.9496(2) 0.0200(7) Uani 1 1 d . .
H9 H 0.3545 0.3531 0.9838 0.024 Uiso 1 1 calc R U
Cl1 Cl 0.79651(11) 1.12001(7) 1.07089(6) 0.02730(19) Uani 1 1 d . .
C11 C 0.3283(4) 0.4882(3) 0.8685(2) 0.0165(6) Uani 1 1 d . .
C36 C 1.0594(4) 0.7497(3) 0.5860(3) 0.0225(7) Uani 1 1 d . .
H36 H 1.0923 0.7037 0.5382 0.027 Uiso 1 1 calc R U
C7 C 0.6718(4) 0.2763(3) 0.9103(2) 0.0212(7) Uani 1 1 d . .
H7 H 0.7479 0.2291 0.9167 0.025 Uiso 1 1 calc R U
C25 C 0.4708(4) 0.1795(3) 0.4474(2) 0.0210(7) Uani 1 1 d . .
H25 H 0.5452 0.2212 0.4290 0.025 Uiso 1 1 calc R U
C27 C 0.3124(4) 0.0223(3) 0.4225(3) 0.0253(8) Uani 1 1 d . .
C26 C 0.4249(4) 0.0820(3) 0.3952(3) 0.0256(8) Uani 1 1 d . .
H26 H 0.4695 0.0573 0.3425 0.031 Uiso 1 1 calc R U
C3 C 1.0592(4) 0.2957(3) 0.7561(2) 0.0199(7) Uani 1 1 d . .
H3 H 1.1490 0.2608 0.7672 0.024 Uiso 1 1 calc R U
C35 C 1.1467(4) 0.8421(3) 0.6239(3) 0.0256(8) Uani 1 1 d . .
H35 H 1.2383 0.8580 0.6019 0.031 Uiso 1 1 calc R U
C22 C 0.5973(4) 0.8914(3) 0.8698(2) 0.0217(7) Uani 1 1 d . .
H22 H 0.5156 0.8822 0.8207 0.026 Uiso 1 1 calc R U
C8 C 0.5476(4) 0.2787(3) 0.9606(2) 0.0238(8) Uani 1 1 d . .
H8 H 0.5393 0.2329 1.0013 0.029 Uiso 1 1 calc R U
C33 C 0.9593(4) 0.8889(3) 0.7278(2) 0.0215(7) Uani 1 1 d . .
H33 H 0.9254 0.9359 0.7747 0.026 Uiso 1 1 calc R U
C28 C 0.2441(5) 0.0566(3) 0.5007(3) 0.0268(8) Uani 1 1 d . .
H28 H 0.1672 0.0153 0.5175 0.032 Uiso 1 1 calc R U
C2 C 1.0398(4) 0.3502(3) 0.6843(2) 0.0185(7) Uani 1 1 d . .
H2 H 1.1146 0.3516 0.6450 0.022 Uiso 1 1 calc R U
C29 C 0.2926(4) 0.1539(3) 0.5537(2) 0.0223(7) Uani 1 1 d . .
H29 H 0.2489 0.1777 0.6070 0.027 Uiso 1 1 calc R U
C34 C 1.0960(4) 0.9102(3) 0.6947(3) 0.0222(7) Uani 1 1 d . .
Cl3 Cl 1.20891(12) 1.02492(7) 0.74264(7) 0.0328(2) Uani 1 1 d . .
Cl2 Cl 0.24955(14) -0.09913(8) 0.35519(8) 0.0400(3) Uani 1 1 d . .
H37 H 0.293(4) 0.505(2) 0.560(3) 0.032(12) Uiso 1 1 d D .
H38 H 0.404(5) 0.597(3) 0.550(3) 0.042(13) Uiso 1 1 d D .

loop_
_atom_site_aniso_label
_atom_site_aniso_U_11
_atom_site_aniso_U_22
_atom_site_aniso_U_33
_atom_site_aniso_U_23
_atom_site_aniso_U_13
_atom_site_aniso_U_12
Tb1 0.01346(8) 0.01545(8) 0.01178(8) 0.00343(5) 0.00425(5) 0.00112(5)
O6 0.0215(13) 0.0259(13) 0.0187(12) 0.0051(10) 0.0071(10) -0.0030(10)
O4 0.0185(12) 0.0195(12) 0.0156(11) 0.0032(9) 0.0054(9) 0.0005(9)
O1 0.0178(12) 0.0163(11) 0.0173(11) 0.0027(9) 0.0059(9) 0.0021(9)
O3 0.0166(11) 0.0198(12) 0.0159(11) 0.0049(9) 0.0048(9) -0.0001(9)
OW1 0.0158(11) 0.0199(12) 0.0148(11) 0.0063(9) 0.0038(9) 0.0007(9)
O2 0.0169(12) 0.0208(12) 0.0168(11) 0.0046(9) 0.0043(9) 0.0014(9)
C16 0.0196(16) 0.0151(15) 0.0175(16) 0.0022(12) 0.0115(13) 0.0007(12)
N1 0.0161(13) 0.0155(13) 0.0127(13) 0.0025(10) 0.0023(10) -0.0001(10)
O5 0.0201(12) 0.0217(12) 0.0180(12) 0.0055(10) 0.0090(9) -0.0014(9)
C23 0.0144(15) 0.0166(16) 0.0146(15) 0.0063(12) -0.0005(12) 0.0037(12)
N3 0.0162(13) 0.0147(13) 0.0141(13) 0.0034(10) 0.0042(10) 0.0009(10)
C24 0.0174(16) 0.0146(15) 0.0160(15) 0.0027(12) 0.0004(12) 0.0039(12)
N2 0.0140(13) 0.0132(13) 0.0141(13) 0.0003(10) 0.0047(10) 0.0002(10)
C17 0.0205(17) 0.0214(17) 0.0157(16) 0.0009(13) 0.0081(13) -0.0027(13)
C14 0.0179(17) 0.0232(18) 0.0226(17) 0.0027(14) 0.0022(14) 0.0046(13)
C1 0.0172(16) 0.0182(16) 0.0168(15) 0.0043(13) 0.0070(13) 0.0011(12)
C10 0.0190(16) 0.0156(15) 0.0123(14) 0.0027(12) 0.0047(12) -0.0005(12)
C32 0.0183(16) 0.0211(17) 0.0202(16) 0.0089(13) 0.0055(13) 0.0018(13)
C5 0.0155(15) 0.0156(15) 0.0142(15) 0.0014(12) 0.0027(12) 0.0012(12)
C12 0.0213(17) 0.0202(17) 0.0180(16) 0.0042(13) 0.0100(13) 0.0003(13)
C13 0.0195(17) 0.0216(17) 0.0260(18) 0.0021(14) 0.0127(14) 0.0028(13)
C15 0.0186(16) 0.0199(16) 0.0133(15) 0.0033(12) 0.0025(12) 0.0023(13)
C6 0.0160(15) 0.0177(16) 0.0127(14) 0.0015(12) 0.0049(12) 0.0025(12)
C30 0.0133(15) 0.0203(16) 0.0166(15) 0.0079(13) 0.0028(12) 0.0029(12)
C31 0.0168(16) 0.0198(16) 0.0135(15) 0.0091(12) 0.0010(12) 0.0013(12)
C18 0.0242(18) 0.0205(17) 0.0219(17) 0.0044(14) 0.0065(14) 0.0023(14)
C19 0.0242(18) 0.0226(18) 0.0208(17) 0.0055(14) -0.0012(14) -0.0020(14)
C20 0.0273(19) 0.0178(17) 0.0245(18) 0.0032(14) 0.0039(15) 0.0001(14)
C4 0.0173(16) 0.0214(17) 0.0184(16) 0.0062(13) 0.0018(13) 0.0020(13)
C21 0.032(2) 0.0215(18) 0.0191(17) 0.0063(14) 0.0013(15) 0.0044(15)
C9 0.0197(17) 0.0269(18) 0.0172(16) 0.0082(14) 0.0093(13) 0.0054(14)
Cl1 0.0346(5) 0.0200(4) 0.0246(4) 0.0008(3) -0.0011(4) 0.0029(4)
C11 0.0165(16) 0.0160(16) 0.0148(15) -0.0030(12) 0.0016(12) 0.0017(12)
C36 0.0208(17) 0.0241(18) 0.0248(18) 0.0061(14) 0.0081(14) 0.0033(14)
C7 0.0206(17) 0.0235(18) 0.0237(18) 0.0116(14) 0.0075(14) 0.0075(14)
C25 0.0187(17) 0.0216(17) 0.0214(17) 0.0003(14) 0.0025(14) 0.0024(13)
C27 0.030(2) 0.0165(17) 0.0242(18) -0.0022(14) -0.0079(15) 0.0037(14)
C26 0.029(2) 0.0232(18) 0.0229(18) -0.0015(14) 0.0038(15) 0.0037(15)
C3 0.0159(16) 0.0194(17) 0.0244(17) 0.0028(14) 0.0034(13) 0.0037(13)
C35 0.0194(18) 0.0224(18) 0.036(2) 0.0054(16) 0.0087(15) -0.0029(14)
C22 0.0221(18) 0.0244(18) 0.0187(16) 0.0042(14) 0.0030(14) 0.0007(14)
C8 0.031(2) 0.0240(18) 0.0223(18) 0.0133(15) 0.0122(15) 0.0032(15)
C33 0.0219(18) 0.0218(17) 0.0215(17) 0.0045(14) 0.0054(14) 0.0017(14)
C28 0.029(2) 0.0225(18) 0.028(2) 0.0090(15) -0.0005(16) -0.0052(15)
C2 0.0143(16) 0.0203(17) 0.0214(17) -0.0001(13) 0.0087(13) 0.0029(12)
C29 0.0246(18) 0.0213(17) 0.0212(17) 0.0041(14) 0.0045(14) -0.0007(14)
C34 0.0211(17) 0.0206(17) 0.0251(18) 0.0074(14) 0.0022(14) -0.0044(13)
Cl3 0.0364(5) 0.0252(5) 0.0357(5) 0.0026(4) 0.0083(4) -0.0086(4)
Cl2 0.0500(6) 0.0215(5) 0.0402(6) -0.0046(4) -0.0084(5) 0.0002(4)

loop_
_atom_type_symbol
_atom_type_description
_atom_type_scat_dispersion_real
_atom_type_scat_dispersion_imag
_atom_type_scat_source
C C 0.0033 0.0016 'International Tables Vol C Tables 4.2.6.8 and 6.1.1.4'
H H 0.0000 0.0000 'International Tables Vol C Tables 4.2.6.8 and 6.1.1.4'
N N 0.0061 0.0033 'International Tables Vol C Tables 4.2.6.8 and 6.1.1.4'
O O 0.0106 0.0060 'International Tables Vol C Tables 4.2.6.8 and 6.1.1.4'
Cl Cl 0.1484 0.1585 'International Tables Vol C Tables 4.2.6.8 and 6.1.1.4'
Tb Tb -0.1723 4.1537 'International Tables Vol C Tables 4.2.6.8 and 6.1.1.4'

loop_
_geom_angle_atom_site_label_1
_geom_angle_atom_site_label_2
_geom_angle_atom_site_label_3
_geom_angle
O5 Tb1 OW1 84.78(9)
O5 Tb1 O4 133.86(8)
OW1 Tb1 O4 81.38(8)
O5 Tb1 O2 75.61(8)
OW1 Tb1 O2 75.42(8)
O4 Tb1 O2 140.44(8)
O5 Tb1 O1 83.16(8)
OW1 Tb1 O1 128.47(8)
O4 Tb1 O1 138.04(7)
O2 Tb1 O1 53.05(8)
O5 Tb1 O3 81.12(8)
OW1 Tb1 O3 76.20(8)
O4 Tb1 O3 52.87(7)
O2 Tb1 O3 144.58(7)
O1 Tb1 O3 149.16(8)
O5 Tb1 N1 81.73(9)
OW1 Tb1 N1 145.87(8)
O4 Tb1 N1 85.69(9)
O2 Tb1 N1 130.10(8)
O1 Tb1 N1 80.79(8)
O3 Tb1 N1 70.82(8)
O5 Tb1 N3 144.41(9)
OW1 Tb1 N3 79.30(9)
O4 Tb1 N3 74.88(8)
O2 Tb1 N3 69.66(8)
O1 Tb1 N3 82.27(8)
O3 Tb1 N3 124.57(8)
N1 Tb1 N3 127.28(9)
O5 Tb1 N2 139.43(9)
OW1 Tb1 N2 135.78(8)
O4 Tb1 N2 66.96(8)
O2 Tb1 N2 110.12(8)
O1 Tb1 N2 71.43(8)
O3 Tb1 N2 104.96(8)
N1 Tb1 N2 63.72(8)
N3 Tb1 N2 63.57(9)
O5 Tb1 C16 77.58(9)
OW1 Tb1 C16 101.70(9)
O4 Tb1 C16 148.37(8)
O2 Tb1 C16 26.28(9)
O1 Tb1 C16 26.78(9)
O3 Tb1 C16 158.69(8)
N1 Tb1 C16 105.74(9)
N3 Tb1 C16 74.83(9)
N2 Tb1 C16 91.37(9)
O5 Tb1 C23 107.74(9)
OW1 Tb1 C23 77.66(9)
O4 Tb1 C23 26.21(8)
O2 Tb1 C23 152.45(8)
O1 Tb1 C23 153.25(8)
O3 Tb1 C23 26.66(8)
N1 Tb1 C23 76.89(9)
N3 Tb1 C23 99.69(9)
N2 Tb1 C23 85.46(9)
C16 Tb1 C23 174.48(9)
C23 O4 Tb1 94.63(19)
C16 O1 Tb1 90.87(19)
C23 O3 Tb1 91.62(19)
Tb1 OW1 H37 116(3)
Tb1 OW1 H38 115(3)
H37 OW1 H38 111(4)
C16 O2 Tb1 93.74(19)
O2 C16 O1 122.3(3)
O2 C16 C17 118.1(3)
O1 C16 C17 119.6(3)
O2 C16 Tb1 59.98(17)
O1 C16 Tb1 62.34(17)
C17 C16 Tb1 177.0(2)
C1 N1 C5 118.5(3)
C1 N1 Tb1 119.5(2)
C5 N1 Tb1 122.0(2)
C30 O5 Tb1 170.6(2)
O4 C23 O3 120.9(3)
O4 C23 C24 119.8(3)
O3 C23 C24 119.4(3)
O4 C23 Tb1 59.17(17)
O3 C23 Tb1 61.71(16)
C24 C23 Tb1 178.7(2)
C15 N3 C11 118.1(3)
C15 N3 Tb1 120.0(2)
C11 N3 Tb1 121.9(2)
C29 C24 C25 119.6(3)
C29 C24 C23 120.0(3)
C25 C24 C23 120.3(3)
C6 N2 C10 119.0(3)
C6 N2 Tb1 120.0(2)
C10 N2 Tb1 119.9(2)
C18 C17 C22 119.3(3)
C18 C17 C16 121.7(3)
C22 C17 C16 119.0(3)
C15 C14 C13 118.2(3)
C15 C14 H14 120.9
C13 C14 H14 120.9
N1 C1 C2 123.4(3)
N1 C1 H1 118.3
C2 C1 H1 118.3
N2 C10 C9 121.6(3)
N2 C10 C11 117.7(3)
C9 C10 C11 120.8(3)
C33 C32 C31 121.4(3)
C33 C32 H32 119.3
C31 C32 H32 119.3
N1 C5 C4 121.3(3)
N1 C5 C6 116.5(3)
C4 C5 C6 122.2(3)
C13 C12 C11 119.2(3)
C13 C12 H12 120.4
C11 C12 H12 120.4
C14 C13 C12 119.1(3)
C14 C13 H13 120.4
C12 C13 H13 120.4
N3 C15 C14 123.7(3)
N3 C15 H15 118.1
C14 C15 H15 118.1
N2 C6 C7 122.4(3)
N2 C6 C5 116.8(3)
C7 C6 C5 120.7(3)
O6 C30 O5 125.6(3)
O6 C30 C31 117.8(3)
O5 C30 C31 116.6(3)
C32 C31 C36 119.1(3)
C32 C31 C30 120.7(3)
C36 C31 C30 120.2(3)
C17 C18 C19 121.1(3)
C17 C18 H18 119.4
C19 C18 H18 119.4
C18 C19 C20 118.3(3)
C18 C19 H19 120.8
C20 C19 H19 120.8
C21 C20 C19 122.0(3)
C21 C20 Cl1 119.3(3)
C19 C20 Cl1 118.7(3)
C3 C4 C5 119.3(3)
C3 C4 H4 120.3
C5 C4 H4 120.3
C22 C21 C20 118.7(3)
C22 C21 H21 120.7
C20 C21 H21 120.7
C8 C9 C10 119.2(3)
C8 C9 H9 120.4
C10 C9 H9 120.4
N3 C11 C12 121.6(3)
N3 C11 C10 116.3(3)
C12 C11 C10 122.1(3)
C35 C36 C31 120.1(3)
C35 C36 H36 120.0
C31 C36 H36 120.0
C8 C7 C6 118.4(3)
C8 C7 H7 120.8
C6 C7 H7 120.8
C26 C25 C24 120.3(3)
C26 C25 H25 119.8
C24 C25 H25 119.8
C26 C27 C28 121.9(3)
C26 C27 Cl2 119.4(3)
C28 C27 Cl2 118.7(3)
C27 C26 C25 119.0(3)
C27 C26 H26 120.5
C25 C26 H26 120.5
C2 C3 C4 119.3(3)
C2 C3 H3 120.4
C4 C3 H3 120.4
C34 C35 C36 119.3(3)
C34 C35 H35 120.3
C36 C35 H35 120.3
C21 C22 C17 120.5(3)
C21 C22 H22 119.7
C17 C22 H22 119.7
C9 C8 C7 119.4(3)
C9 C8 H8 120.3
C7 C8 H8 120.3
C32 C33 C34 118.6(3)
C32 C33 H33 120.7
C34 C33 H33 120.7
C27 C28 C29 118.7(3)
C27 C28 H28 120.6
C29 C28 H28 120.6
C3 C2 C1 118.2(3)
C3 C2 H2 120.9
C1 C2 H2 120.9
C24 C29 C28 120.4(3)
C24 C29 H29 119.8
C28 C29 H29 119.8
C33 C34 C35 121.4(3)
C33 C34 Cl3 119.9(3)
C35 C34 Cl3 118.7(3)

loop_
_geom_bond_atom_site_label_1
_geom_bond_atom_site_label_2
_geom_bond_distance
Tb1 O5 2.282(2)
Tb1 OW1 2.356(2)
Tb1 O4 2.442(2)
Tb1 O2 2.446(2)
Tb1 O1 2.497(2)
Tb1 O3 2.498(2)
Tb1 N1 2.534(3)
Tb1 N3 2.557(3)
Tb1 N2 2.582(3)
Tb1 C16 2.819(3)
Tb1 C23 2.835(3)
O6 C30 1.237(4)
O4 C23 1.256(4)
O1 C16 1.271(4)
O3 C23 1.273(4)
OW1 H37 0.957(19)
OW1 H38 0.939(19)
O2 C16 1.251(4)
C16 C17 1.499(4)
N1 C1 1.342(4)
N1 C5 1.346(4)
O5 C30 1.279(4)
C23 C24 1.499(4)
N3 C15 1.339(4)
N3 C11 1.348(4)
C24 C29 1.388(5)
C24 C25 1.395(5)
N2 C6 1.337(4)
N2 C10 1.351(4)
C17 C18 1.373(5)
C17 C22 1.402(5)
C14 C15 1.376(5)
C14 C13 1.383(5)
C14 H14 0.9300
C1 C2 1.385(5)
C1 H1 0.9300
C10 C9 1.394(4)
C10 C11 1.479(5)
C32 C33 1.381(5)
C32 C31 1.386(5)
C32 H32 0.9300
C5 C4 1.394(5)
C5 C6 1.488(4)
C12 C13 1.386(5)
C12 C11 1.391(5)
C12 H12 0.9300
C13 H13 0.9300
C15 H15 0.9300
C6 C7 1.394(5)
C30 C31 1.504(5)
C31 C36 1.394(5)
C18 C19 1.383(5)
C18 H18 0.9300
C19 C20 1.385(5)
C19 H19 0.9300
C20 C21 1.380(5)
C20 Cl1 1.745(4)
C4 C3 1.391(5)
C4 H4 0.9300
C21 C22 1.377(5)
C21 H21 0.9300
C9 C8 1.376(5)
C9 H9 0.9300
C36 C35 1.389(5)
C36 H36 0.9300
C7 C8 1.390(5)
C7 H7 0.9300
C25 C26 1.385(5)
C25 H25 0.9300
C27 C26 1.376(5)
C27 C28 1.384(5)
C27 Cl2 1.745(4)
C26 H26 0.9300
C3 C2 1.377(5)
C3 H3 0.9300
C35 C34 1.382(5)
C35 H35 0.9300
C22 H22 0.9300
C8 H8 0.9300
C33 C34 1.382(5)
C33 H33 0.9300
C28 C29 1.391(5)
C28 H28 0.9300
C2 H2 0.9300
C29 H29 0.9300
C34 Cl3 1.745(4)
